data_2242427
loop_
_publ_author_name
'Oxley, Benjamin M.'
'Mash, Brandon'
'Zeller, Matthias'
'Banziger, Susannah'
'Ren, Tong'

_publ_section_title
;
 Crystal structures of 5,12-dimethyl-1,4,8,11-tetraazacyclotetradecane
 cobalt(III) mono-phenylacetylide and bis-phenylacetylide
;
_journal_coeditor_code VM2209
_journal_issue 4
_journal_name_full 'Acta Crystallographica Section E'
_journal_page_first 522
_journal_page_last 529
_journal_paper_doi 10.1107/S2056989018003997
_journal_volume 74
_journal_year 2018
_chemical_formula_iupac '[Co (C8 H5) Cl (C12 H28 N4)] Cl, C2 H3 N, C H4 O'
_chemical_formula_moiety 'C20 H33 Cl Co N4 +, Cl -, C2 H3 N, C H4 O'
_chemical_formula_sum 'C23 H40 Cl2 Co N5 O'
_chemical_formula_weight 532.43
_chemical_name_systematic
'Chlorido(5,12-dimethyl-1,4,8,11-tetraazacyclotetradecane)(phenylethynyl)cobalt(III) chloride--acetonitrile--methanol (1/1/1)'
_space_group_crystal_system triclinic
_space_group_IT_number 2
_space_group_name_Hall '-P 1'
_space_group_name_H-M_alt 'P -1'
_symmetry_space_group_name_Hall '-P 1'
_symmetry_space_group_name_H-M 'P -1'
_atom_sites_solution_hydrogens mixed
_atom_sites_solution_primary direct
_atom_sites_solution_secondary difmap
_audit_creation_method SHELXL-2018/1
_cell_angle_alpha 86.430(5)
_cell_angle_beta 74.848(4)
_cell_angle_gamma 88.970(5)
_cell_formula_units_Z 4
_cell_length_a 9.6903(13)
_cell_length_b 15.668(2)
_cell_length_c 17.985(2)
_cell_measurement_reflns_used 9887
_cell_measurement_temperature 150(2)
_cell_measurement_theta_max 28.3695
_cell_measurement_theta_min 3.0510
_cell_volume 2630.6(6)
_computing_cell_refinement
;
SAINT (Bruker, 2016)
;
_computing_data_collection
;
APEX3 (Bruker, 2016)
;
_computing_data_reduction
;
SAINT (Bruker, 2016)
;
_computing_molecular_graphics
;
Mercury (Macrae <i>et al.</i>,  2008)
;
_computing_publication_material
;
publCIF (Westrip, 2010)
;
_computing_structure_refinement
;
SHELXL2017 (Sheldrick, 2015) and
<i>SHELXLE</i> (H\"ubschle <i>et al.</i>,  2011)
;
_computing_structure_solution
;
SHELXS97 (Sheldrick, 2008)
;
_diffrn_ambient_temperature 150(2)
_diffrn_measured_fraction_theta_full 0.982
_diffrn_measured_fraction_theta_max 0.942
_diffrn_measurement_device_type 'Bruker AXS D8 Quest CMOS'
_diffrn_measurement_method 'omega and phi scans'
_diffrn_radiation_monochromator 'Triumph curved graphite crystal'
_diffrn_radiation_type MoK\a
_diffrn_radiation_wavelength 0.71073
_diffrn_reflns_av_R_equivalents 0.0953
_diffrn_reflns_limit_h_max 11
_diffrn_reflns_limit_h_min -11
_diffrn_reflns_limit_k_max 19
_diffrn_reflns_limit_k_min -19
_diffrn_reflns_limit_l_max 21
_diffrn_reflns_limit_l_min -21
_diffrn_reflns_number 44192
_diffrn_reflns_theta_full 25.242
_diffrn_reflns_theta_max 25.680
_diffrn_reflns_theta_min 2.987
_exptl_absorpt_coefficient_mu 0.880
_exptl_absorpt_correction_T_max 0.2627
_exptl_absorpt_correction_T_min 0.1896
_exptl_absorpt_correction_type multi-scan
_exptl_absorpt_process_details
;
(SADABS; Krause et al., 2015)
;
_exptl_crystal_colour orange
_exptl_crystal_density_diffrn 1.344
_exptl_crystal_description plate
_exptl_crystal_F_000 1128
_exptl_crystal_size_max 0.360
_exptl_crystal_size_mid 0.250
_exptl_crystal_size_min 0.090
_refine_diff_density_max 0.927
_refine_diff_density_min -1.405
_refine_ls_extinction_method none
_refine_ls_goodness_of_fit_ref 1.097
_refine_ls_hydrogen_treatment constr
_refine_ls_matrix_type full
_refine_ls_number_parameters 628
_refine_ls_number_reflns 9687
_refine_ls_number_restraints 79
_refine_ls_restrained_S_all 1.094
_refine_ls_R_factor_all 0.1142
_refine_ls_R_factor_gt 0.0867
_refine_ls_shift/su_max 0.000
_refine_ls_shift/su_mean 0.000
_refine_ls_structure_factor_coef Fsqd
_refine_ls_weighting_details 'w=1/[\s^2^(Fo^2^)+(0.0698P)^2^+11.8383P] where P=(Fo^2^+2Fc^2^)/3'
_refine_ls_weighting_scheme calc
_refine_ls_wR_factor_gt 0.2119
_refine_ls_wR_factor_ref 0.2410
_reflns_number_gt 7643
_reflns_number_total 9687
_reflns_threshold_expression 'I > 2\s(I)'
_cod_data_source_file vm2209sup1.cif
_cod_data_source_block 1
_cod_database_code 2242427
_shelx_space_group_comment
;
The symmetry employed for this shelxl refinement is uniquely defined
by the following loop, which should always be used as a source of
symmetry information in preference to the above space-group names.
They are only intended as comments.
;
_shelx_estimated_absorpt_t_min 0.742
_shelx_estimated_absorpt_t_max 0.925

loop_
_space_group_symop_operation_xyz
'x, y, z'
'-x, -y, -z'

loop_
_atom_site_type_symbol
_atom_site_label
_atom_site_fract_x
_atom_site_fract_y
_atom_site_fract_z
_atom_site_U_iso_or_equiv
_atom_site_adp_type
_atom_site_calc_flag
_atom_site_occupancy
_atom_site_disorder_assembly
_atom_site_disorder_group
Co Co1A 0.61768(10) 0.01471(6) 0.30868(5) 0.0416(3) Uani d 1 . .
N N1A 0.7788(7) -0.0419(4) 0.3401(4) 0.0540(16) Uani d 1 . .
H H1NA 0.829233 -0.077073 0.296580 0.065 Uiso calc 1 . .
N N2A 0.4963(7) -0.0762(4) 0.3738(4) 0.0499(15) Uani d 1 . .
H H2NA 0.450208 -0.050764 0.423916 0.060 Uiso calc 1 . .
N N3A 0.4587(7) 0.0713(5) 0.2757(4) 0.0587(17) Uani d 1 . .
H H3N 0.406483 0.106342 0.318867 0.070 Uiso calc 1 . .
N N4A 0.7391(7) 0.1056(4) 0.2432(4) 0.0503(15) Uani d 1 . .
H H4N 0.785258 0.079950 0.193153 0.060 Uiso calc 1 . .
Cl Cl1A 0.5633(2) 0.09833(12) 0.41506(10) 0.0511(5) Uani d 1 . .
Cl Cl2A 0.2600(3) 0.32533(17) 0.25087(14) 0.0737(7) Uani d 1 . .
C C1A 0.6550(7) -0.0519(4) 0.2213(4) 0.0400(14) Uani d 1 . .
C C2A 0.6751(8) -0.0840(5) 0.1612(4) 0.0483(17) Uani d 1 . .
C C3A 0.6889(8) -0.1197(4) 0.0875(4) 0.0464(16) Uani d 1 . .
C C4A 0.8031(8) -0.1724(5) 0.0545(4) 0.0500(18) Uani d 1 . .
H H4A 0.874578 -0.186079 0.080791 0.060 Uiso calc 1 . .
C C5A 0.8123(10) -0.2047(6) -0.0159(5) 0.061(2) Uani d 1 . .
H H5A 0.891119 -0.240020 -0.038270 0.074 Uiso calc 1 . .
C C6A 0.7076(10) -0.1865(6) -0.0550(5) 0.063(2) Uani d 1 . .
H H6A 0.713826 -0.209682 -0.103368 0.075 Uiso calc 1 . .
C C7A 0.5958(10) -0.1346(7) -0.0227(5) 0.068(2) Uani d 1 . .
H H7A 0.524563 -0.120991 -0.049218 0.082 Uiso calc 1 . .
C C8A 0.5855(9) -0.1021(6) 0.0475(5) 0.062(2) Uani d 1 . .
H H8A 0.506234 -0.066898 0.069388 0.075 Uiso calc 1 . .
C C9A 0.7189(10) -0.1029(6) 0.4069(5) 0.063(2) Uani d 1 . .
H H9A 0.688548 -0.072062 0.454890 0.076 Uiso calc 1 . .
H H9B 0.792020 -0.145826 0.412962 0.076 Uiso calc 1 . .
C C10A 0.5943(10) -0.1457(5) 0.3917(5) 0.060(2) Uani d 1 . .
H H10A 0.544055 -0.181895 0.437502 0.072 Uiso calc 1 . .
H H10B 0.626109 -0.182348 0.347441 0.072 Uiso calc 1 . .
C C11A 0.3771(10) -0.1130(6) 0.3467(5) 0.068(2) Uani d 1 . .
H H11A 0.420573 -0.144014 0.299114 0.082 Uiso calc 1 . .
C C12A 0.2813(10) -0.0412(8) 0.3254(7) 0.084(3) Uani d 1 . .
H H12A 0.196174 -0.067506 0.315582 0.101 Uiso calc 1 . .
H H12B 0.247585 -0.005835 0.370450 0.101 Uiso calc 1 . .
C C13A 0.3507(9) 0.0165(7) 0.2566(6) 0.073(3) Uani d 1 . .
H H13A 0.397348 -0.018234 0.212805 0.088 Uiso calc 1 . .
H H13B 0.277209 0.052945 0.241060 0.088 Uiso calc 1 . .
C C14A 0.5195(10) 0.1320(6) 0.2085(5) 0.065(2) Uani d 1 . .
H H14A 0.551017 0.100970 0.160665 0.078 Uiso calc 1 . .
H H14B 0.446823 0.174949 0.201806 0.078 Uiso calc 1 . .
C C15A 0.6434(11) 0.1746(5) 0.2251(5) 0.063(2) Uani d 1 . .
H H15A 0.694739 0.211069 0.179653 0.075 Uiso calc 1 . .
H H15B 0.610502 0.210975 0.269437 0.075 Uiso calc 1 . .
C C16A 0.8591(10) 0.1420(6) 0.2708(5) 0.066(2) Uani d 1 . .
H H16A 0.815270 0.171724 0.319035 0.080 Uiso calc 1 . .
C C17A 0.9542(9) 0.0703(7) 0.2910(6) 0.077(3) Uani d 1 . .
H H17A 0.987990 0.035929 0.245309 0.093 Uiso calc 1 . .
H H17B 1.039348 0.096507 0.300940 0.093 Uiso calc 1 . .
C C18A 0.8889(9) 0.0126(7) 0.3570(6) 0.071(3) Uani d 1 . .
H H18A 0.844549 0.046511 0.401819 0.085 Uiso calc 1 . .
H H18B 0.963817 -0.024104 0.370752 0.085 Uiso calc 1 . .
C C19A 0.2892(13) -0.1762(8) 0.4063(6) 0.093(4) Uani d 1 . .
H H19A 0.210307 -0.197073 0.387651 0.140 Uiso calc 1 . .
H H19B 0.250407 -0.148039 0.454590 0.140 Uiso calc 1 . .
H H19C 0.349609 -0.224409 0.415455 0.140 Uiso calc 1 . .
C C20A 0.9448(12) 0.2077(8) 0.2120(6) 0.095(4) Uani d 1 . .
H H20A 0.986244 0.180671 0.163398 0.142 Uiso calc 1 . .
H H20B 1.021608 0.229986 0.231493 0.142 Uiso calc 1 . .
H H20C 0.881893 0.254689 0.203115 0.142 Uiso calc 1 . .
N N5A 0.8348(11) 0.0938(6) 0.0607(5) 0.084(3) Uani d 1 . .
C C21A 0.8507(10) 0.0751(6) -0.0005(5) 0.065(2) Uani d 1 . .
C C22A 0.8738(13) 0.0504(7) -0.0794(5) 0.082(3) Uani d 1 . .
H H22A 0.936081 0.092343 -0.114642 0.098 Uiso calc 1 . .
H H22B 0.781824 0.048281 -0.092333 0.098 Uiso calc 1 . .
H H22C 0.919151 -0.006138 -0.084429 0.098 Uiso calc 1 . .
O O1A 0.2181(17) 0.1695(11) 0.3497(10) 0.101(4) Uani d 0.643(16) A 1
H H1OA 0.212874 0.212254 0.319941 0.152 Uiso calc 0.643(16) A 1
C C23A 0.180(3) 0.1931(17) 0.4250(12) 0.112(6) Uani d 0.643(16) A 1
H H23A 0.109879 0.239644 0.430125 0.168 Uiso calc 0.643(16) A 1
H H23B 0.265050 0.212429 0.438940 0.168 Uiso calc 0.643(16) A 1
H H23C 0.138126 0.143948 0.459322 0.168 Uiso calc 0.643(16) A 1
O O1C 0.242(3) 0.1838(19) 0.386(2) 0.096(6) Uani d 0.357(16) A 2
H H1OC 0.239863 0.232379 0.364083 0.144 Uiso calc 0.357(16) A 2
C C23C 0.104(4) 0.163(3) 0.434(3) 0.113(7) Uani d 0.357(16) A 2
H H23G 0.086964 0.193084 0.481681 0.170 Uiso calc 0.357(16) A 2
H H23H 0.098976 0.100852 0.446920 0.170 Uiso calc 0.357(16) A 2
H H23I 0.032010 0.179346 0.406757 0.170 Uiso calc 0.357(16) A 2
Co Co2B 0.59189(10) 0.51435(6) 0.30908(5) 0.0417(3) Uani d 1 . .
N N1B 0.3958(6) 0.4714(4) 0.3312(3) 0.0473(15) Uani d 1 . .
H H1BN 0.393494 0.435702 0.287316 0.057 Uiso calc 1 . .
N N2B 0.6267(7) 0.4190(4) 0.3809(3) 0.0475(14) Uani d 1 . .
H H2BN 0.617373 0.444572 0.431508 0.057 Uiso calc 1 . .
N N3B 0.7887(7) 0.5564(4) 0.2859(4) 0.0551(16) Uani d 1 . .
H H3BN 0.792992 0.591556 0.329769 0.066 Uiso calc 1 . .
N N4B 0.5553(7) 0.6099(4) 0.2376(3) 0.0480(15) Uani d 1 . .
H H4BN 0.562605 0.583899 0.187359 0.058 Uiso calc 1 . .
Cl Cl1B 0.5340(2) 0.59978(12) 0.41394(10) 0.0532(5) Uani d 1 . .
Cl Cl2B 1.0093(2) 0.81517(16) 0.25885(14) 0.0677(6) Uani d 1 . .
C C1B 0.6461(7) 0.4456(4) 0.2224(4) 0.0383(14) Uani d 1 . .
C C2B 0.6812(8) 0.4126(5) 0.1638(4) 0.0452(16) Uani d 1 . .
C C3B 0.7320(8) 0.3759(4) 0.0903(4) 0.0453(16) Uani d 1 . .
C C4B 0.6445(9) 0.3266(5) 0.0600(4) 0.0540(19) Uani d 1 . .
H H4B 0.547887 0.316858 0.088000 0.065 Uiso calc 1 . .
C C5B 0.6974(11) 0.2913(6) -0.0111(5) 0.066(2) Uani d 1 . .
H H5B 0.637176 0.256167 -0.030271 0.079 Uiso calc 1 . .
C C6B 0.8343(10) 0.3064(6) -0.0535(5) 0.064(2) Uani d 1 . .
H H6B 0.867752 0.284395 -0.103101 0.077 Uiso calc 1 . .
C C7B 0.9244(10) 0.3541(7) -0.0238(5) 0.068(2) Uani d 1 . .
H H7B 1.020872 0.363277 -0.052210 0.081 Uiso calc 1 . .
C C8B 0.8729(9) 0.3884(6) 0.0479(5) 0.057(2) Uani d 1 . .
H H8B 0.935195 0.420783 0.068086 0.069 Uiso calc 1 . .
C C9B 0.3724(9) 0.4117(5) 0.4000(4) 0.054(2) Uani d 1 . .
H H9C 0.289548 0.374362 0.402959 0.065 Uiso calc 1 . .
H H9D 0.352400 0.443928 0.447242 0.065 Uiso calc 1 . .
C C10B 0.5058(9) 0.3582(5) 0.3935(4) 0.053(2) Uani d 1 . .
H H10C 0.498040 0.321866 0.441468 0.063 Uiso calc 1 . .
H H10D 0.520186 0.320845 0.349743 0.063 Uiso calc 1 . .
C C11B 0.7685(10) 0.3717(6) 0.3631(5) 0.059(2) Uani d 1 . .
H H11B 0.777874 0.340922 0.314997 0.071 Uiso calc 1 . .
C C12B 0.8899(10) 0.4348(7) 0.3487(6) 0.071(2) Uani d 1 . .
H H12C 0.874830 0.470030 0.394028 0.085 Uiso calc 1 . .
H H12D 0.980056 0.402558 0.344698 0.085 Uiso calc 1 . .
C C13B 0.9071(9) 0.4926(6) 0.2788(6) 0.069(2) Uani d 1 . .
H H13C 0.910668 0.458133 0.234084 0.083 Uiso calc 1 . .
H H13D 0.999091 0.523341 0.268845 0.083 Uiso calc 1 . .
C C14B 0.8114(9) 0.6163(6) 0.2177(5) 0.060(2) Uani d 1 . .
H H14C 0.832464 0.584310 0.170222 0.072 Uiso calc 1 . .
H H14D 0.893730 0.653966 0.215046 0.072 Uiso calc 1 . .
C C15B 0.6792(10) 0.6690(5) 0.2234(5) 0.058(2) Uani d 1 . .
H H15C 0.665991 0.707561 0.266245 0.069 Uiso calc 1 . .
H H15D 0.687243 0.704296 0.174867 0.069 Uiso calc 1 . .
C C16B 0.4142(9) 0.6575(6) 0.2560(5) 0.058(2) Uani d 1 . .
H H16B 0.403605 0.685615 0.305583 0.070 Uiso calc 1 . .
C C17B 0.2959(10) 0.5940(6) 0.2674(6) 0.066(2) Uani d 1 . .
H H17C 0.205170 0.625546 0.271000 0.080 Uiso calc 1 . .
H H17D 0.313897 0.560080 0.221097 0.080 Uiso calc 1 . .
C C18B 0.2771(8) 0.5339(6) 0.3366(5) 0.064(2) Uani d 1 . .
H H18C 0.269110 0.567323 0.382512 0.077 Uiso calc 1 . .
H H18D 0.186457 0.502234 0.344353 0.077 Uiso calc 1 . .
C C19B 0.7802(12) 0.3064(6) 0.4274(6) 0.071(2) Uani d 1 . .
H H19D 0.772775 0.335568 0.474926 0.107 Uiso calc 1 . .
H H19E 0.872543 0.276960 0.412692 0.107 Uiso calc 1 . .
H H19F 0.702753 0.264613 0.435934 0.107 Uiso calc 1 . .
C C20B 0.4069(12) 0.7268(6) 0.1935(5) 0.075(3) Uani d 1 . .
H H20D 0.428670 0.701604 0.143168 0.113 Uiso calc 1 . .
H H20E 0.476638 0.771659 0.192445 0.113 Uiso calc 1 . .
H H20F 0.310578 0.751593 0.204690 0.113 Uiso calc 1 . .
N N5B 0.6455(13) 0.5963(6) 0.0575(5) 0.094(3) Uani d 1 . .
C C21B 0.6682(12) 0.5719(6) -0.0016(5) 0.067(2) Uani d 1 . .
C C22B 0.6983(15) 0.5401(8) -0.0779(6) 0.091(4) Uani d 1 . .
H H22D 0.749261 0.485480 -0.078549 0.109 Uiso calc 1 . .
H H22E 0.757615 0.581550 -0.115273 0.109 Uiso calc 1 . .
H H22F 0.608273 0.531768 -0.091733 0.109 Uiso calc 1 . .
O O1B 0.9508(15) 0.6559(9) 0.3612(7) 0.080(3) Uani d 0.643(16) A 1
H H1OB 0.941678 0.702341 0.337067 0.120 Uiso calc 0.643(16) A 1
C C23B 0.927(3) 0.669(2) 0.4407(11) 0.097(5) Uani d 0.643(16) A 1
H H23D 0.824619 0.680101 0.463023 0.145 Uiso calc 0.643(16) A 1
H H23E 0.981943 0.719040 0.446957 0.145 Uiso calc 0.643(16) A 1
H H23F 0.956472 0.618697 0.467229 0.145 Uiso calc 0.643(16) A 1
O O1D 0.874(3) 0.6780(17) 0.3906(16) 0.093(6) Uani d 0.357(16) A 2
H H1OD 0.897893 0.717883 0.356287 0.139 Uiso calc 0.357(16) A 2
C C23D 0.974(4) 0.674(4) 0.437(3) 0.100(7) Uani d 0.357(16) A 2
H H23J 0.951267 0.718179 0.474309 0.151 Uiso calc 0.357(16) A 2
H H23K 1.070979 0.682050 0.404077 0.151 Uiso calc 0.357(16) A 2
H H23L 0.967165 0.617307 0.464908 0.151 Uiso calc 0.357(16) A 2

loop_
_atom_site_aniso_label
_atom_site_aniso_U_11
_atom_site_aniso_U_22
_atom_site_aniso_U_33
_atom_site_aniso_U_12
_atom_site_aniso_U_13
_atom_site_aniso_U_23
Co1A 0.0442(5) 0.0450(5) 0.0356(5) 0.0034(4) -0.0075(4) -0.0158(4)
N1A 0.050(4) 0.069(4) 0.044(4) 0.015(3) -0.009(3) -0.023(3)
N2A 0.051(4) 0.049(3) 0.044(3) 0.000(3) 0.000(3) -0.016(3)
N3A 0.052(4) 0.069(4) 0.054(4) 0.011(3) -0.011(3) -0.017(3)
N4A 0.048(3) 0.057(4) 0.043(3) 0.000(3) -0.003(3) -0.016(3)
Cl1A 0.0613(11) 0.0484(9) 0.0394(9) 0.0005(8) -0.0021(8) -0.0189(7)
Cl2A 0.0762(15) 0.0857(16) 0.0679(14) -0.0093(12) -0.0285(11) -0.0280(12)
C1A 0.038(3) 0.049(4) 0.036(3) -0.005(3) -0.014(3) -0.006(3)
C2A 0.052(4) 0.043(4) 0.051(4) 0.002(3) -0.013(3) -0.012(3)
C3A 0.055(4) 0.043(4) 0.041(4) -0.002(3) -0.009(3) -0.015(3)
C4A 0.044(4) 0.062(5) 0.046(4) 0.001(3) -0.011(3) -0.017(4)
C5A 0.064(5) 0.070(5) 0.046(4) 0.006(4) -0.003(4) -0.024(4)
C6A 0.070(5) 0.072(6) 0.047(5) -0.003(4) -0.011(4) -0.029(4)
C7A 0.065(5) 0.095(7) 0.053(5) 0.005(5) -0.024(4) -0.032(5)
C8A 0.056(5) 0.080(6) 0.058(5) 0.020(4) -0.021(4) -0.034(4)
C9A 0.073(6) 0.078(6) 0.039(4) 0.030(5) -0.015(4) -0.015(4)
C10A 0.089(6) 0.043(4) 0.041(4) 0.008(4) -0.004(4) -0.010(3)
C11A 0.057(5) 0.079(6) 0.064(5) -0.010(4) -0.001(4) -0.031(5)
C12A 0.045(5) 0.116(9) 0.093(8) -0.006(5) -0.015(5) -0.043(7)
C13A 0.039(4) 0.109(8) 0.078(6) 0.006(4) -0.022(4) -0.029(6)
C14A 0.067(5) 0.072(6) 0.059(5) 0.017(4) -0.023(4) -0.003(4)
C15A 0.087(6) 0.037(4) 0.060(5) -0.002(4) -0.012(4) -0.002(3)
C16A 0.061(5) 0.085(6) 0.049(5) -0.018(4) 0.000(4) -0.024(4)
C17A 0.039(4) 0.111(8) 0.084(7) -0.003(5) -0.010(4) -0.042(6)
C18A 0.044(4) 0.109(8) 0.067(6) 0.007(5) -0.022(4) -0.035(5)
C19A 0.092(8) 0.106(8) 0.071(7) -0.036(7) 0.007(6) -0.030(6)
C20A 0.088(7) 0.112(8) 0.069(6) -0.041(6) 0.019(5) -0.044(6)
N5A 0.095(6) 0.085(6) 0.057(5) -0.016(5) 0.009(4) -0.019(4)
C21A 0.070(6) 0.067(5) 0.050(5) -0.004(4) 0.000(4) -0.007(4)
C22A 0.107(8) 0.090(7) 0.051(5) 0.007(6) -0.021(5) -0.017(5)
O1A 0.084(8) 0.110(9) 0.103(11) 0.016(7) -0.010(8) -0.020(9)
C23A 0.100(13) 0.119(12) 0.109(13) 0.001(10) -0.012(11) -0.009(11)
O1C 0.090(12) 0.105(11) 0.087(15) 0.011(10) -0.006(11) -0.045(11)
C23C 0.102(14) 0.122(13) 0.112(14) 0.011(12) -0.017(13) -0.029(13)
Co2B 0.0503(5) 0.0451(5) 0.0300(5) -0.0036(4) -0.0080(4) -0.0149(4)
N1B 0.044(3) 0.064(4) 0.033(3) -0.007(3) -0.004(2) -0.024(3)
N2B 0.057(4) 0.052(3) 0.036(3) -0.009(3) -0.014(3) -0.014(3)
N3B 0.057(4) 0.061(4) 0.047(4) -0.013(3) -0.009(3) -0.009(3)
N4B 0.055(4) 0.057(4) 0.033(3) -0.004(3) -0.011(3) -0.017(3)
Cl1B 0.0808(13) 0.0478(10) 0.0325(8) -0.0022(9) -0.0137(8) -0.0183(7)
Cl2B 0.0600(12) 0.0761(14) 0.0628(13) 0.0108(10) -0.0052(10) -0.0210(11)
C1B 0.031(3) 0.046(4) 0.035(3) -0.001(3) -0.004(3) -0.002(3)
C2B 0.048(4) 0.052(4) 0.034(4) -0.003(3) -0.008(3) -0.010(3)
C3B 0.052(4) 0.043(4) 0.039(4) 0.006(3) -0.006(3) -0.016(3)
C4B 0.052(4) 0.070(5) 0.043(4) 0.006(4) -0.014(3) -0.019(4)
C5B 0.085(6) 0.071(6) 0.050(5) 0.006(5) -0.029(4) -0.026(4)
C6B 0.080(6) 0.074(6) 0.038(4) 0.019(5) -0.013(4) -0.025(4)
C7B 0.061(5) 0.096(7) 0.040(4) 0.012(5) 0.001(4) -0.022(4)
C8B 0.055(5) 0.073(5) 0.042(4) 0.000(4) -0.008(3) -0.015(4)
C9B 0.060(5) 0.067(5) 0.033(4) -0.010(4) -0.004(3) -0.020(4)
C10B 0.082(6) 0.040(4) 0.035(4) -0.017(4) -0.009(4) -0.009(3)
C11B 0.069(5) 0.065(5) 0.047(5) 0.006(4) -0.020(4) -0.012(4)
C12B 0.057(5) 0.080(6) 0.079(6) -0.002(4) -0.020(4) -0.018(5)
C13B 0.038(4) 0.084(6) 0.086(7) -0.006(4) -0.013(4) -0.012(5)
C14B 0.060(5) 0.065(5) 0.056(5) -0.019(4) -0.012(4) -0.009(4)
C15B 0.081(6) 0.044(4) 0.048(4) -0.019(4) -0.015(4) -0.001(3)
C16B 0.062(5) 0.065(5) 0.050(5) 0.005(4) -0.015(4) -0.019(4)
C17B 0.055(5) 0.080(6) 0.071(6) 0.012(4) -0.025(4) -0.021(5)
C18B 0.037(4) 0.081(6) 0.073(6) -0.003(4) -0.009(4) -0.027(5)
C19B 0.088(7) 0.069(6) 0.065(6) 0.001(5) -0.032(5) -0.017(5)
C20B 0.099(8) 0.075(6) 0.058(6) 0.013(5) -0.030(5) -0.019(5)
N5B 0.161(10) 0.074(5) 0.052(5) 0.019(6) -0.035(5) -0.018(4)
C21B 0.093(7) 0.060(5) 0.053(5) 0.008(5) -0.025(5) -0.013(4)
C22B 0.120(9) 0.101(8) 0.050(6) 0.032(7) -0.017(6) -0.030(6)
O1B 0.075(8) 0.102(8) 0.066(7) -0.025(6) -0.020(6) -0.011(6)
C23B 0.086(12) 0.112(10) 0.088(9) -0.036(11) -0.013(9) -0.012(9)
O1D 0.096(13) 0.111(11) 0.075(11) -0.025(11) -0.025(9) -0.018(10)
C23D 0.094(15) 0.115(12) 0.082(11) -0.022(14) -0.005(11) -0.006(11)

loop_
_atom_type_symbol
_atom_type_description
_atom_type_scat_dispersion_real
_atom_type_scat_dispersion_imag
_atom_type_scat_source
C C 0.0033 0.0016 'International Tables Vol C Tables 4.2.6.8 and 6.1.1.4'
H H 0.0000 0.0000 'International Tables Vol C Tables 4.2.6.8 and 6.1.1.4'
N N 0.0061 0.0033 'International Tables Vol C Tables 4.2.6.8 and 6.1.1.4'
Cl Cl 0.1484 0.1585 'International Tables Vol C Tables 4.2.6.8 and 6.1.1.4'
Co Co 0.3494 0.9721 'International Tables Vol C Tables 4.2.6.8 and 6.1.1.4'
O O 0.0106 0.0060 'International Tables Vol C Tables 4.2.6.8 and 6.1.1.4'

loop_
_geom_angle_atom_site_label_1
_geom_angle_atom_site_label_2
_geom_angle_atom_site_label_3
_geom_angle
_geom_angle_publ_flag
C1A Co1A N3A 89.8(3) y
C1A Co1A N1A 89.6(3) y
N3A Co1A N1A 179.1(3) y
C1A Co1A N2A 91.7(3) y
N3A Co1A N2A 94.4(3) y
N1A Co1A N2A 86.2(3) y
C1A Co1A N4A 88.2(3) y
N3A Co1A N4A 85.6(3) y
N1A Co1A N4A 93.9(3) y
N2A Co1A N4A 179.8(3) y
C1A Co1A Cl1A 177.7(2) y
N3A Co1A Cl1A 88.0(2) y
N1A Co1A Cl1A 92.66(18) y
N2A Co1A Cl1A 88.08(18) y
N4A Co1A Cl1A 92.09(18) y
C18A N1A C9A 110.3(7) ?
C18A N1A Co1A 118.2(6) ?
C9A N1A Co1A 108.0(5) ?
C18A N1A H1NA 106.5 ?
C9A N1A H1NA 106.5 ?
Co1A N1A H1NA 106.5 ?
C11A N2A C10A 111.0(7) ?
C11A N2A Co1A 119.2(6) ?
C10A N2A Co1A 107.4(5) ?
C11A N2A H2NA 106.1 ?
C10A N2A H2NA 106.1 ?
Co1A N2A H2NA 106.1 ?
C13A N3A C14A 109.1(7) ?
C13A N3A Co1A 118.1(6) ?
C14A N3A Co1A 108.5(5) ?
C13A N3A H3N 106.9 ?
C14A N3A H3N 106.9 ?
Co1A N3A H3N 106.9 ?
C15A N4A C16A 111.1(7) ?
C15A N4A Co1A 108.0(5) ?
C16A N4A Co1A 118.6(5) ?
C15A N4A H4N 106.1 ?
C16A N4A H4N 106.1 ?
Co1A N4A H4N 106.1 ?
C2A C1A Co1A 171.3(7) y
C1A C2A C3A 175.3(8) ?
C8A C3A C4A 118.1(7) ?
C8A C3A C2A 119.8(7) ?
C4A C3A C2A 122.0(7) ?
C5A C4A C3A 120.1(8) ?
C5A C4A H4A 119.9 ?
C3A C4A H4A 119.9 ?
C4A C5A C6A 120.9(8) ?
C4A C5A H5A 119.5 ?
C6A C5A H5A 119.5 ?
C7A C6A C5A 118.9(7) ?
C7A C6A H6A 120.5 ?
C5A C6A H6A 120.5 ?
C6A C7A C8A 120.6(8) ?
C6A C7A H7A 119.7 ?
C8A C7A H7A 119.7 ?
C7A C8A C3A 121.3(8) ?
C7A C8A H8A 119.4 ?
C3A C8A H8A 119.4 ?
N1A C9A C10A 107.7(7) ?
N1A C9A H9A 110.2 ?
C10A C9A H9A 110.2 ?
N1A C9A H9B 110.2 ?
C10A C9A H9B 110.2 ?
H9A C9A H9B 108.5 ?
C9A C10A N2A 107.1(6) ?
C9A C10A H10A 110.3 ?
N2A C10A H10A 110.3 ?
C9A C10A H10B 110.3 ?
N2A C10A H10B 110.3 ?
H10A C10A H10B 108.5 ?
N2A C11A C19A 111.7(8) ?
N2A C11A C12A 110.4(7) ?
C19A C11A C12A 110.4(9) ?
N2A C11A H11A 108.1 ?
C19A C11A H11A 108.1 ?
C12A C11A H11A 108.1 ?
C13A C12A C11A 115.4(8) ?
C13A C12A H12A 108.4 ?
C11A C12A H12A 108.4 ?
C13A C12A H12B 108.4 ?
C11A C12A H12B 108.4 ?
H12A C12A H12B 107.5 ?
N3A C13A C12A 109.9(8) ?
N3A C13A H13A 109.7 ?
C12A C13A H13A 109.7 ?
N3A C13A H13B 109.7 ?
C12A C13A H13B 109.7 ?
H13A C13A H13B 108.2 ?
C15A C14A N3A 106.9(7) ?
C15A C14A H14A 110.3 ?
N3A C14A H14A 110.3 ?
C15A C14A H14B 110.3 ?
N3A C14A H14B 110.3 ?
H14A C14A H14B 108.6 ?
N4A C15A C14A 106.9(6) ?
N4A C15A H15A 110.3 ?
C14A C15A H15A 110.3 ?
N4A C15A H15B 110.3 ?
C14A C15A H15B 110.3 ?
H15A C15A H15B 108.6 ?
N4A C16A C20A 111.4(8) ?
N4A C16A C17A 110.4(7) ?
C20A C16A C17A 111.6(9) ?
N4A C16A H16A 107.7 ?
C20A C16A H16A 107.7 ?
C17A C16A H16A 107.7 ?
C18A C17A C16A 116.3(8) ?
C18A C17A H17A 108.2 ?
C16A C17A H17A 108.2 ?
C18A C17A H17B 108.2 ?
C16A C17A H17B 108.2 ?
H17A C17A H17B 107.4 ?
C17A C18A N1A 111.4(7) ?
C17A C18A H18A 109.4 ?
N1A C18A H18A 109.4 ?
C17A C18A H18B 109.4 ?
N1A C18A H18B 109.4 ?
H18A C18A H18B 108.0 ?
C11A C19A H19A 109.5 ?
C11A C19A H19B 109.5 ?
H19A C19A H19B 109.5 ?
C11A C19A H19C 109.5 ?
H19A C19A H19C 109.5 ?
H19B C19A H19C 109.5 ?
C16A C20A H20A 109.5 ?
C16A C20A H20B 109.5 ?
H20A C20A H20B 109.5 ?
C16A C20A H20C 109.5 ?
H20A C20A H20C 109.5 ?
H20B C20A H20C 109.5 ?
N5A C21A C22A 179.0(13) ?
C21A C22A H22A 109.5 ?
C21A C22A H22B 109.5 ?
H22A C22A H22B 109.5 ?
C21A C22A H22C 109.5 ?
H22A C22A H22C 109.5 ?
H22B C22A H22C 109.5 ?
C23A O1A H1OA 109.5 ?
O1A C23A H23A 109.5 ?
O1A C23A H23B 109.5 ?
H23A C23A H23B 109.5 ?
O1A C23A H23C 109.5 ?
H23A C23A H23C 109.5 ?
H23B C23A H23C 109.5 ?
C23C O1C H1OC 109.5 ?
O1C C23C H23G 109.5 ?
O1C C23C H23H 109.5 ?
H23G C23C H23H 109.5 ?
O1C C23C H23I 109.5 ?
H23G C23C H23I 109.5 ?
H23H C23C H23I 109.5 ?
C1B Co2B N1B 89.9(2) y
C1B Co2B N3B 89.3(3) y
N1B Co2B N3B 179.3(3) y
C1B Co2B N2B 92.2(3) y
N1B Co2B N2B 86.7(3) y
N3B Co2B N2B 93.4(3) y
C1B Co2B N4B 88.0(3) y
N1B Co2B N4B 92.9(3) y
N3B Co2B N4B 87.1(3) y
N2B Co2B N4B 179.5(3) y
C1B Co2B Cl1B 178.0(2) y
N1B Co2B Cl1B 92.08(17) y
N3B Co2B Cl1B 88.6(2) y
N2B Co2B Cl1B 87.81(18) y
N4B Co2B Cl1B 92.00(17) y
C9B N1B C18B 112.2(6) ?
C9B N1B Co2B 107.6(5) ?
C18B N1B Co2B 118.8(5) ?
C9B N1B H1BN 105.8 ?
C18B N1B H1BN 105.8 ?
Co2B N1B H1BN 105.8 ?
C10B N2B C11B 110.8(6) ?
C10B N2B Co2B 107.1(5) ?
C11B N2B Co2B 120.2(5) ?
C10B N2B H2BN 105.9 ?
C11B N2B H2BN 105.9 ?
Co2B N2B H2BN 105.9 ?
C14B N3B C13B 112.0(7) ?
C14B N3B Co2B 107.7(5) ?
C13B N3B Co2B 118.4(5) ?
C14B N3B H3BN 106.0 ?
C13B N3B H3BN 106.0 ?
Co2B N3B H3BN 106.0 ?
C15B N4B C16B 111.9(6) ?
C15B N4B Co2B 106.4(5) ?
C16B N4B Co2B 120.5(5) ?
C15B N4B H4BN 105.7 ?
C16B N4B H4BN 105.7 ?
Co2B N4B H4BN 105.7 ?
C2B C1B Co2B 171.8(6) y
C1B C2B C3B 176.3(8) ?
C4B C3B C8B 118.1(7) ?
C4B C3B C2B 121.9(7) ?
C8B C3B C2B 120.0(7) ?
C3B C4B C5B 120.5(8) ?
C3B C4B H4B 119.7 ?
C5B C4B H4B 119.7 ?
C6B C5B C4B 120.9(8) ?
C6B C5B H5B 119.5 ?
C4B C5B H5B 119.5 ?
C5B C6B C7B 119.5(7) ?
C5B C6B H6B 120.2 ?
C7B C6B H6B 120.2 ?
C6B C7B C8B 119.8(8) ?
C6B C7B H7B 120.1 ?
C8B C7B H7B 120.1 ?
C3B C8B C7B 121.1(8) ?
C3B C8B H8B 119.5 ?
C7B C8B H8B 119.5 ?
N1B C9B C10B 108.2(6) ?
N1B C9B H9C 110.0 ?
C10B C9B H9C 110.0 ?
N1B C9B H9D 110.0 ?
C10B C9B H9D 110.0 ?
H9C C9B H9D 108.4 ?
N2B C10B C9B 106.6(6) ?
N2B C10B H10C 110.4 ?
C9B C10B H10C 110.4 ?
N2B C10B H10D 110.4 ?
C9B C10B H10D 110.4 ?
H10C C10B H10D 108.6 ?
C12B C11B N2B 109.8(7) ?
C12B C11B C19B 109.4(8) ?
N2B C11B C19B 112.7(7) ?
C12B C11B H11B 108.3 ?
N2B C11B H11B 108.3 ?
C19B C11B H11B 108.3 ?
C13B C12B C11B 115.2(8) ?
C13B C12B H12C 108.5 ?
C11B C12B H12C 108.5 ?
C13B C12B H12D 108.5 ?
C11B C12B H12D 108.5 ?
H12C C12B H12D 107.5 ?
C12B C13B N3B 112.7(8) ?
C12B C13B H13C 109.1 ?
N3B C13B H13C 109.1 ?
C12B C13B H13D 109.1 ?
N3B C13B H13D 109.1 ?
H13C C13B H13D 107.8 ?
N3B C14B C15B 108.8(7) ?
N3B C14B H14C 109.9 ?
C15B C14B H14C 109.9 ?
N3B C14B H14D 109.9 ?
C15B C14B H14D 109.9 ?
H14C C14B H14D 108.3 ?
N4B C15B C14B 108.2(6) ?
N4B C15B H15C 110.1 ?
C14B C15B H15C 110.1 ?
N4B C15B H15D 110.1 ?
C14B C15B H15D 110.1 ?
H15C C15B H15D 108.4 ?
C17B C16B N4B 108.5(7) ?
C17B C16B C20B 111.4(8) ?
N4B C16B C20B 112.2(7) ?
C17B C16B H16B 108.2 ?
N4B C16B H16B 108.2 ?
C20B C16B H16B 108.2 ?
C18B C17B C16B 115.3(7) ?
C18B C17B H17C 108.5 ?
C16B C17B H17C 108.5 ?
C18B C17B H17D 108.5 ?
C16B C17B H17D 108.5 ?
H17C C17B H17D 107.5 ?
N1B C18B C17B 113.5(7) ?
N1B C18B H18C 108.9 ?
C17B C18B H18C 108.9 ?
N1B C18B H18D 108.9 ?
C17B C18B H18D 108.9 ?
H18C C18B H18D 107.7 ?
C11B C19B H19D 109.5 ?
C11B C19B H19E 109.5 ?
H19D C19B H19E 109.5 ?
C11B C19B H19F 109.5 ?
H19D C19B H19F 109.5 ?
H19E C19B H19F 109.5 ?
C16B C20B H20D 109.5 ?
C16B C20B H20E 109.5 ?
H20D C20B H20E 109.5 ?
C16B C20B H20F 109.5 ?
H20D C20B H20F 109.5 ?
H20E C20B H20F 109.5 ?
N5B C21B C22B 179.7(14) ?
C21B C22B H22D 109.5 ?
C21B C22B H22E 109.5 ?
H22D C22B H22E 109.5 ?
C21B C22B H22F 109.5 ?
H22D C22B H22F 109.5 ?
H22E C22B H22F 109.5 ?
C23B O1B H1OB 109.5 ?
O1B C23B H23D 109.5 ?
O1B C23B H23E 109.5 ?
H23D C23B H23E 109.5 ?
O1B C23B H23F 109.5 ?
H23D C23B H23F 109.5 ?
H23E C23B H23F 109.5 ?
C23D O1D H1OD 109.5 ?
O1D C23D H23J 109.5 ?
O1D C23D H23K 109.5 ?
H23J C23D H23K 109.5 ?
O1D C23D H23L 109.5 ?
H23J C23D H23L 109.5 ?
H23K C23D H23L 109.5 ?

loop_
_geom_bond_atom_site_label_1
_geom_bond_atom_site_label_2
_geom_bond_distance
_geom_bond_publ_flag
Co1A C1A 1.893(7) y
Co1A N3A 1.968(7) y
Co1A N1A 1.973(7) y
Co1A N2A 1.979(6) y
Co1A N4A 1.982(7) y
Co1A Cl1A 2.3270(18) y
N1A C18A 1.482(11) ?
N1A C9A 1.484(11) ?
N1A H1NA 1.0000 ?
N2A C11A 1.502(11) ?
N2A C10A 1.506(11) ?
N2A H2NA 1.0000 ?
N3A C13A 1.485(11) ?
N3A C14A 1.489(12) ?
N3A H3N 1.0000 ?
N4A C15A 1.487(11) ?
N4A C16A 1.512(11) ?
N4A H4N 1.0000 ?
C1A C2A 1.189(10) y
C2A C3A 1.444(10) y
C3A C8A 1.392(11) ?
C3A C4A 1.395(10) ?
C4A C5A 1.374(11) ?
C4A H4A 0.9500 ?
C5A C6A 1.394(13) ?
C5A H5A 0.9500 ?
C6A C7A 1.368(12) ?
C6A H6A 0.9500 ?
C7A C8A 1.371(11) ?
C7A H7A 0.9500 ?
C8A H8A 0.9500 ?
C9A C10A 1.486(13) ?
C9A H9A 0.9900 ?
C9A H9B 0.9900 ?
C10A H10A 0.9900 ?
C10A H10B 0.9900 ?
C11A C19A 1.509(14) ?
C11A C12A 1.539(15) ?
C11A H11A 1.0000 ?
C12A C13A 1.499(15) ?
C12A H12A 0.9900 ?
C12A H12B 0.9900 ?
C13A H13A 0.9900 ?
C13A H13B 0.9900 ?
C14A C15A 1.489(13) ?
C14A H14A 0.9900 ?
C14A H14B 0.9900 ?
C15A H15A 0.9900 ?
C15A H15B 0.9900 ?
C16A C20A 1.517(13) ?
C16A C17A 1.526(15) ?
C16A H16A 1.0000 ?
C17A C18A 1.456(14) ?
C17A H17A 0.9900 ?
C17A H17B 0.9900 ?
C18A H18A 0.9900 ?
C18A H18B 0.9900 ?
C19A H19A 0.9800 ?
C19A H19B 0.9800 ?
C19A H19C 0.9800 ?
C20A H20A 0.9800 ?
C20A H20B 0.9800 ?
C20A H20C 0.9800 ?
N5A C21A 1.128(12) ?
C21A C22A 1.454(12) ?
C22A H22A 0.9800 ?
C22A H22B 0.9800 ?
C22A H22C 0.9800 ?
O1A C23A 1.378(17) ?
O1A H1OA 0.8400 ?
C23A H23A 0.9800 ?
C23A H23B 0.9800 ?
C23A H23C 0.9800 ?
O1C C23C 1.421(19) ?
O1C H1OC 0.8400 ?
C23C H23G 0.9800 ?
C23C H23H 0.9800 ?
C23C H23I 0.9800 ?
Co2B C1B 1.905(7) y
Co2B N1B 1.960(6) y
Co2B N3B 1.960(7) y
Co2B N2B 1.996(7) y
Co2B N4B 1.999(7) y
Co2B Cl1B 2.3233(18) y
N1B C9B 1.475(10) ?
N1B C18B 1.484(11) ?
N1B H1BN 1.0000 ?
N2B C10B 1.485(9) ?
N2B C11B 1.517(11) ?
N2B H2BN 1.0000 ?
N3B C14B 1.469(11) ?
N3B C13B 1.493(11) ?
N3B H3BN 1.0000 ?
N4B C15B 1.487(10) ?
N4B C16B 1.514(10) ?
N4B H4BN 1.0000 ?
C1B C2B 1.168(9) y
C2B C3B 1.437(9) y
C3B C4B 1.390(11) ?
C3B C8B 1.390(11) ?
C4B C5B 1.392(11) ?
C4B H4B 0.9500 ?
C5B C6B 1.363(13) ?
C5B H5B 0.9500 ?
C6B C7B 1.387(13) ?
C6B H6B 0.9500 ?
C7B C8B 1.393(11) ?
C7B H7B 0.9500 ?
C8B H8B 0.9500 ?
C9B C10B 1.510(12) ?
C9B H9C 0.9900 ?
C9B H9D 0.9900 ?
C10B H10C 0.9900 ?
C10B H10D 0.9900 ?
C11B C12B 1.509(13) ?
C11B C19B 1.521(12) ?
C11B H11B 1.0000 ?
C12B C13B 1.477(14) ?
C12B H12C 0.9900 ?
C12B H12D 0.9900 ?
C13B H13C 0.9900 ?
C13B H13D 0.9900 ?
C14B C15B 1.495(13) ?
C14B H14C 0.9900 ?
C14B H14D 0.9900 ?
C15B H15C 0.9900 ?
C15B H15D 0.9900 ?
C16B C17B 1.497(12) ?
C16B C20B 1.528(13) ?
C16B H16B 1.0000 ?
C17B C18B 1.488(13) ?
C17B H17C 0.9900 ?
C17B H17D 0.9900 ?
C18B H18C 0.9900 ?
C18B H18D 0.9900 ?
C19B H19D 0.9800 ?
C19B H19E 0.9800 ?
C19B H19F 0.9800 ?
C20B H20D 0.9800 ?
C20B H20E 0.9800 ?
C20B H20F 0.9800 ?
N5B C21B 1.118(11) ?
C21B C22B 1.444(12) ?
C22B H22D 0.9800 ?
C22B H22E 0.9800 ?
C22B H22F 0.9800 ?
O1B C23B 1.416(17) ?
O1B H1OB 0.8400 ?
C23B H23D 0.9800 ?
C23B H23E 0.9800 ?
C23B H23F 0.9800 ?
O1D C23D 1.430(19) ?
O1D H1OD 0.8400 ?
C23D H23J 0.9800 ?
C23D H23K 0.9800 ?
C23D H23L 0.9800 ?

loop_
_geom_hbond_atom_site_label_D
_geom_hbond_atom_site_label_H
_geom_hbond_atom_site_label_A
_geom_hbond_site_symmetry_A
_geom_hbond_distance_DH
_geom_hbond_distance_HA
_geom_hbond_distance_DA
_geom_hbond_angle_DHA
_geom_hbond_publ_flag
N1A H1NA Cl2B 1_545 1.00 2.40 3.265(6) 144.0 yes
N2A H2NA Cl1A 2_656 1.00 2.91 3.684(7) 134.4 yes
N3A H3N O1A . 1.00 2.02 2.844(16) 137.6 yes
N3A H3N O1C . 1.00 2.14 3.10(3) 159.5 yes
N4A H4N N5A . 1.00 2.30 3.185(10) 146.8 yes
N1B H1BN Cl2A . 1.00 2.40 3.251(6) 142.6 yes
N2B H2BN Cl1B 2_666 1.00 2.83 3.607(6) 134.7 yes
N3B H3BN O1B . 1.00 2.06 2.863(13) 135.5 yes
N3B H3BN O1D . 1.00 2.08 3.03(3) 158.0 yes
N4B H4BN N5B . 1.00 2.26 3.148(10) 147.2 yes
O1A H1OA Cl2A . 0.84 2.09 2.899(18) 162.8 yes
O1B H1OB Cl2B . 0.84 2.19 2.979(13) 157.2 yes
O1C H1OC Cl2A . 0.84 2.40 3.16(4) 152.1 yes
O1D H1OD Cl2B . 0.84 2.30 3.13(3) 168.1 yes
C9A H9A Cl1A 2_656 0.99 2.92 3.631(9) 129.5 yes
C10A H10A Cl1A 2_656 0.99 2.96 3.531(8) 117.7 yes
C14A H14B Cl2A . 0.99 2.98 3.884(10) 152.4 yes
C16A H16A Cl1A . 1.00 2.81 3.373(9) 116.0 yes
C17A H17B O1A 1_655 0.99 2.46 3.44(2) 168.7 yes
C18A H18A Cl1A . 0.99 2.78 3.339(9) 116.1 yes
C20A H20B Cl2A 1_655 0.98 2.88 3.834(11) 164.4 yes
C22A H22A Cl2B 2_765 0.98 2.82 3.669(11) 145.5 yes
C9B H9C Cl2A . 0.99 2.97 3.498(8) 114.3 yes
C10B H10C Cl1B 2_666 0.99 2.89 3.485(7) 119.8 yes
C16B H16B Cl1B . 1.00 2.85 3.407(9) 116.1 yes
C17B H17C O1B 1_455 0.99 2.63 3.479(18) 144.4 yes
C18B H18C Cl1B . 0.99 2.83 3.358(9) 114.1 yes
C22B H22E Cl2A 2_665 0.98 2.81 3.583(12) 136.8 yes

loop_
_geom_torsion_atom_site_label_1
_geom_torsion_atom_site_label_2
_geom_torsion_atom_site_label_3
_geom_torsion_atom_site_label_4
_geom_torsion
C8A C3A C4A C5A 0.8(12)
C2A C3A C4A C5A -179.7(8)
C3A C4A C5A C6A -0.8(13)
C4A C5A C6A C7A 0.9(14)
C5A C6A C7A C8A -1.0(15)
C6A C7A C8A C3A 0.9(16)
C4A C3A C8A C7A -0.8(14)
C2A C3A C8A C7A 179.7(9)
C18A N1A C9A C10A 171.1(7)
Co1A N1A C9A C10A 40.5(7)
N1A C9A C10A N2A -53.2(8)
C11A N2A C10A C9A 172.0(6)
Co1A N2A C10A C9A 40.1(7)
C10A N2A C11A C19A 59.0(9)
Co1A N2A C11A C19A -175.4(7)
C10A N2A C11A C12A -177.7(7)
Co1A N2A C11A C12A -52.2(8)
N2A C11A C12A C13A 66.8(10)
C19A C11A C12A C13A -169.2(8)
C14A N3A C13A C12A -176.3(8)
Co1A N3A C13A C12A 59.3(9)
C11A C12A C13A N3A -70.5(10)
C13A N3A C14A C15A -170.5(7)
Co1A N3A C14A C15A -40.6(8)
C16A N4A C15A C14A -172.8(7)
Co1A N4A C15A C14A -41.1(8)
N3A C14A C15A N4A 53.6(9)
C15A N4A C16A C20A -56.7(9)
Co1A N4A C16A C20A 177.4(6)
C15A N4A C16A C17A 178.7(7)
Co1A N4A C16A C17A 52.7(8)
N4A C16A C17A C18A -66.7(10)
C20A C16A C17A C18A 168.8(8)
C16A C17A C18A N1A 69.5(10)
C9A N1A C18A C17A 177.3(7)
Co1A N1A C18A C17A -57.7(9)
C8B C3B C4B C5B -0.3(13)
C2B C3B C4B C5B -179.4(8)
C3B C4B C5B C6B -2.0(14)
C4B C5B C6B C7B 3.2(15)
C5B C6B C7B C8B -2.1(15)
C4B C3B C8B C7B 1.4(13)
C2B C3B C8B C7B -179.5(8)
C6B C7B C8B C3B -0.2(15)
C18B N1B C9B C10B -173.1(6)
Co2B N1B C9B C10B -40.7(6)
C11B N2B C10B C9B -172.6(6)
Co2B N2B C10B C9B -39.7(6)
N1B C9B C10B N2B 53.7(7)
C10B N2B C11B C12B 178.7(7)
Co2B N2B C11B C12B 52.9(8)
C10B N2B C11B C19B -59.0(8)
Co2B N2B C11B C19B 175.2(5)
N2B C11B C12B C13B -66.2(10)
C19B C11B C12B C13B 169.6(8)
C11B C12B C13B N3B 69.7(11)
C14B N3B C13B C12B 176.9(7)
Co2B N3B C13B C12B -56.9(9)
C13B N3B C14B C15B 171.3(7)
Co2B N3B C14B C15B 39.4(7)
C16B N4B C15B C14B 171.6(6)
Co2B N4B C15B C14B 38.1(7)
N3B C14B C15B N4B -52.2(8)
C15B N4B C16B C17B 178.5(7)
Co2B N4B C16B C17B -55.4(8)
C15B N4B C16B C20B 55.0(9)
Co2B N4B C16B C20B -178.9(5)
N4B C16B C17B C18B 67.2(9)
C20B C16B C17B C18B -168.8(7)
C9B N1B C18B C17B -178.8(7)
Co2B N1B C18B C17B 54.7(8)
C16B C17B C18B N1B -69.0(10)

_cod_database_fobs_code 2242427
